data_4504321
loop_
_publ_author_name
'Kumar, D. Krishna'
'Das, Amitava'
'Dastidar, Parthasarathi'

_publ_section_title
;
 Isomerism in Coordination Complexes and Polymers Derived from
 Bispyridylurea Ligands:&#x00A0; Effect of Solvents, Conformational
 Flexibility, and Positional Isomerism of the Ligands
;
_journal_issue 10
_journal_name_full 'Crystal Growth &amp; Design'
_journal_page_first 2096
_journal_paper_doi 10.1021/cg070301l
_journal_volume 7
_journal_year 2007
_chemical_formula_sum 'C22 H24 Cd N10 O10'
_chemical_formula_weight 700.91
_chemical_name_systematic
; 
 ? 
;
_space_group_IT_number 2
_symmetry_cell_setting triclinic
_symmetry_space_group_name_Hall '-P 1'
_symmetry_space_group_name_H-M 'P -1'
_atom_sites_solution_hydrogens geom
_atom_sites_solution_primary direct
_atom_sites_solution_secondary difmap
_audit_creation_method SHELXL-97
_cell_angle_alpha 87.022(4)
_cell_angle_beta 79.039(4)
_cell_angle_gamma 77.888(4)
_cell_formula_units_Z 1
_cell_length_a 6.1823(15)
_cell_length_b 10.254(3)
_cell_length_c 10.921(3)
_cell_measurement_temperature 298(2)
_cell_volume 664.5(3)
_computing_cell_refinement 'BRUKER AXS SMART 3'
_computing_data_collection 'BRUKER AXS SMART 3'
_computing_data_reduction 'BRUKER AXS SAINT'
_computing_molecular_graphics 'BRUKER SHELXLTL'
_computing_publication_material 'MERCURY 1.4.1'
_computing_structure_refinement 'SHELXL-97 (Sheldrick, 1997)'
_computing_structure_solution 'SHELXS-97 (Sheldrick, 1990)'
_diffrn_ambient_temperature 298(2)
_diffrn_detector_area_resol_mean 3
_diffrn_measured_fraction_theta_full 0.963
_diffrn_measured_fraction_theta_max 0.963
_diffrn_measurement_device_type 'BRUKER CCD AREA DETECTOR'
_diffrn_measurement_method 'PHI-OMEGA SCAN'
_diffrn_radiation_monochromator graphite
_diffrn_radiation_source 'fine-focus sealed tube'
_diffrn_radiation_type MoK\a
_diffrn_radiation_wavelength 0.71073
_diffrn_reflns_av_R_equivalents 0.0156
_diffrn_reflns_av_sigmaI/netI 0.0356
_diffrn_reflns_limit_h_max 7
_diffrn_reflns_limit_h_min -3
_diffrn_reflns_limit_k_max 11
_diffrn_reflns_limit_k_min -12
_diffrn_reflns_limit_l_max 12
_diffrn_reflns_limit_l_min -12
_diffrn_reflns_number 3206
_diffrn_reflns_theta_full 25.00
_diffrn_reflns_theta_max 25.00
_diffrn_reflns_theta_min 2.03
_exptl_absorpt_coefficient_mu 0.898
_exptl_absorpt_correction_T_max 0.8846
_exptl_absorpt_correction_T_min 0.7152
_exptl_absorpt_correction_type multi-scan
_exptl_absorpt_process_details SADABS
_exptl_crystal_colour COLORLESS
_exptl_crystal_density_diffrn 1.752
_exptl_crystal_density_method 'not measured'
_exptl_crystal_description BLOCK
_exptl_crystal_F_000 354
_exptl_crystal_size_max 0.40
_exptl_crystal_size_mid 0.36
_exptl_crystal_size_min 0.14
_refine_diff_density_max 0.738
_refine_diff_density_min -0.593
_refine_diff_density_rms 0.133
_refine_ls_extinction_method none
_refine_ls_goodness_of_fit_ref 1.153
_refine_ls_hydrogen_treatment mixed
_refine_ls_matrix_type full
_refine_ls_number_parameters 201
_refine_ls_number_reflns 2250
_refine_ls_number_restraints 1
_refine_ls_restrained_S_all 1.153
_refine_ls_R_factor_all 0.0444
_refine_ls_R_factor_gt 0.0393
_refine_ls_shift/su_max 0.000
_refine_ls_shift/su_mean 0.000
_refine_ls_structure_factor_coef Fsqd
_refine_ls_weighting_details 'calc w=1/[\s^2^(Fo^2^)+(0.0784P)^2^+0.9484P] where P=(Fo^2^+2Fc^2^)/3'
_refine_ls_weighting_scheme calc
_refine_ls_wR_factor_gt 0.1094
_refine_ls_wR_factor_ref 0.1344
_reflns_number_gt 2115
_reflns_number_total 2250
_reflns_threshold_expression >2sigma(I)
_cod_data_source_file cg070301l-file008.cif
_cod_data_source_block kkb437cm
_cod_depositor_comments
;
The following automatic conversions were performed:

'_symmetry_cell_setting' value 'TRICLINIC' changed to 'triclinic'
according to /home/saulius/struct/CIF-dictionaries/cif_core.dic
dictionary named 'cif_core.dic' version 2.4.1 from
2010-06-29.

'_exptl_absorpt_correction_type' value 'MULTI-SCAN'
changed to 'multi-scan' according to
/home/saulius/struct/CIF-dictionaries/cif_core.dic dictionary named
'cif_core.dic' version 2.4.1 from 2010-06-29.

Automatic conversion script
Id: cif_fix_values 1715 2011-07-08 13:25:40Z adriana 
;
_cod_original_sg_symbol_H-M P-1
_cod_database_code 4504321

loop_
_symmetry_equiv_pos_as_xyz
'x, y, z'
'-x, -y, -z'

loop_
_atom_site_label
_atom_site_type_symbol
_atom_site_fract_x
_atom_site_fract_y
_atom_site_fract_z
_atom_site_U_iso_or_equiv
_atom_site_adp_type
_atom_site_occupancy
_atom_site_symmetry_multiplicity
_atom_site_calc_flag
_atom_site_refinement_flags
Cd1 Cd 0.0000 0.0000 0.5000 0.0337(2) Uani 1 2 d S
N1 N 0.2082(7) 0.0410(4) 0.3114(4) 0.0327(9) Uani 1 1 d .
C2 C 0.3896(8) 0.0954(5) 0.2994(5) 0.0344(11) Uani 1 1 d .
H2 H 0.4595 0.0920 0.3681 0.041 Uiso 1 1 calc R
C3 C 0.4803(9) 0.1568(5) 0.1912(5) 0.0370(11) Uani 1 1 d .
H3 H 0.6073 0.1929 0.1880 0.044 Uiso 1 1 calc R
C4 C 0.3786(8) 0.1633(5) 0.0884(4) 0.0323(10) Uani 1 1 d .
C5 C 0.1934(9) 0.1032(5) 0.0988(5) 0.0388(12) Uani 1 1 d .
H5 H 0.1232 0.1023 0.0308 0.047 Uiso 1 1 calc R
C6 C 0.1155(9) 0.0455(5) 0.2096(5) 0.0399(12) Uani 1 1 d .
H6 H -0.0095 0.0071 0.2146 0.048 Uiso 1 1 calc R
N7 N 0.4438(8) 0.2254(4) -0.0244(4) 0.0378(10) Uani 1 1 d .
H7 H 0.3810 0.2126 -0.0853 0.045 Uiso 1 1 calc R
C8 C 0.6012(9) 0.3063(5) -0.0477(4) 0.0368(11) Uani 1 1 d .
O9 O 0.7098(8) 0.3264(5) 0.0266(4) 0.0610(13) Uani 1 1 d .
N10 N 0.6142(8) 0.3606(5) -0.1656(4) 0.0385(10) Uani 1 1 d .
H10 H 0.5300 0.3374 -0.2114 0.046 Uiso 1 1 calc R
C11 C 0.7492(9) 0.4493(5) -0.2193(4) 0.0339(11) Uani 1 1 d .
C12 C 0.9193(9) 0.4834(5) -0.1674(5) 0.0380(11) Uani 1 1 d .
H12 H 0.9486 0.4478 -0.0908 0.046 Uiso 1 1 calc R
C13 C 1.0430(9) 0.5710(5) -0.2319(5) 0.0403(12) Uani 1 1 d .
H13 H 1.1542 0.5938 -0.1957 0.048 Uiso 1 1 calc R
N14 N 1.0136(8) 0.6245(4) -0.3420(4) 0.0403(10) Uani 1 1 d .
C15 C 0.8500(10) 0.5927(5) -0.3901(5) 0.0420(12) Uani 1 1 d .
H15 H 0.8238 0.6313 -0.4663 0.050 Uiso 1 1 calc R
C16 C 0.7174(10) 0.5066(6) -0.3343(5) 0.0419(12) Uani 1 1 d .
H16 H 0.6070 0.4867 -0.3732 0.050 Uiso 1 1 calc R
O17 O 0.2366(7) -0.1867(4) 0.5473(4) 0.0434(9) Uani 1 1 d D
H17B H 0.1637 -0.2418 0.5797 0.065 Uiso 1 1 calc R
O18 O -0.2096(8) -0.1412(5) 0.4093(4) 0.0589(12) Uani 1 1 d .
N19 N -0.2631(7) -0.1946(4) 0.3229(4) 0.0364(10) Uani 1 1 d .
O20 O -0.1892(8) -0.1743(4) 0.2131(3) 0.0534(11) Uani 1 1 d .
O21 O -0.3978(7) -0.2726(4) 0.3512(3) 0.0462(9) Uani 1 1 d .
H17A H 0.340(7) -0.215(5) 0.497(4) 0.022(13) Uiso 1 1 d D

loop_
_atom_site_aniso_label
_atom_site_aniso_U_11
_atom_site_aniso_U_22
_atom_site_aniso_U_33
_atom_site_aniso_U_23
_atom_site_aniso_U_13
_atom_site_aniso_U_12
Cd1 0.0416(3) 0.0393(3) 0.0245(3) 0.0098(2) -0.0043(2) -0.0217(2)
N1 0.041(2) 0.036(2) 0.024(2) 0.0115(16) -0.0011(17) -0.0213(18)
C2 0.036(3) 0.042(3) 0.028(2) 0.013(2) -0.005(2) -0.019(2)
C3 0.039(3) 0.050(3) 0.027(2) 0.010(2) -0.004(2) -0.024(2)
C4 0.039(3) 0.034(2) 0.026(2) 0.0053(19) -0.0027(19) -0.017(2)
C5 0.049(3) 0.052(3) 0.026(2) 0.009(2) -0.010(2) -0.033(3)
C6 0.048(3) 0.049(3) 0.033(3) 0.008(2) -0.007(2) -0.034(2)
N7 0.050(3) 0.048(2) 0.025(2) 0.0100(18) -0.0085(18) -0.032(2)
C8 0.045(3) 0.047(3) 0.025(2) 0.007(2) -0.006(2) -0.026(2)
O9 0.081(3) 0.096(3) 0.030(2) 0.024(2) -0.023(2) -0.066(3)
N10 0.048(3) 0.051(3) 0.027(2) 0.0098(18) -0.0120(18) -0.030(2)
C11 0.042(3) 0.036(3) 0.027(2) 0.004(2) -0.003(2) -0.019(2)
C12 0.045(3) 0.043(3) 0.033(3) 0.009(2) -0.011(2) -0.023(2)
C13 0.045(3) 0.044(3) 0.037(3) 0.000(2) -0.005(2) -0.023(2)
N14 0.044(2) 0.042(2) 0.035(2) 0.0044(19) 0.0034(19) -0.020(2)
C15 0.056(3) 0.043(3) 0.027(3) 0.009(2) -0.005(2) -0.016(3)
C16 0.055(3) 0.050(3) 0.030(3) 0.007(2) -0.012(2) -0.028(3)
O17 0.041(2) 0.041(2) 0.047(2) 0.0094(18) 0.0027(19) -0.0199(17)
O18 0.086(3) 0.075(3) 0.037(2) 0.007(2) -0.024(2) -0.054(3)
N19 0.046(2) 0.039(2) 0.031(2) 0.0050(18) -0.0086(18) -0.0237(19)
O20 0.077(3) 0.067(3) 0.0265(19) 0.0043(18) -0.0057(18) -0.043(2)
O21 0.052(2) 0.060(2) 0.037(2) -0.0003(17) -0.0054(17) -0.037(2)

loop_
_atom_type_symbol
_atom_type_description
_atom_type_scat_dispersion_real
_atom_type_scat_dispersion_imag
_atom_type_scat_source
C C 0.0033 0.0016 'International Tables Vol C Tables 4.2.6.8 and 6.1.1.4'
H H 0.0000 0.0000 'International Tables Vol C Tables 4.2.6.8 and 6.1.1.4'
Cd Cd -0.8075 1.2024 'International Tables Vol C Tables 4.2.6.8 and 6.1.1.4'
N N 0.0061 0.0033 'International Tables Vol C Tables 4.2.6.8 and 6.1.1.4'
O O 0.0106 0.0060 'International Tables Vol C Tables 4.2.6.8 and 6.1.1.4'

loop_
_geom_angle_atom_site_label_1
_geom_angle_atom_site_label_2
_geom_angle_atom_site_label_3
_geom_angle
_geom_angle_site_symmetry_1
_geom_angle_site_symmetry_3
O17 Cd1 O17 180.0 2_556 .
O17 Cd1 N1 96.76(15) 2_556 2_556
O17 Cd1 N1 83.24(15) . 2_556
O17 Cd1 N1 83.24(15) 2_556 .
O17 Cd1 N1 96.76(15) . .
N1 Cd1 N1 180.00(12) 2_556 .
O17 Cd1 O18 88.99(16) 2_556 2_556
O17 Cd1 O18 91.01(16) . 2_556
N1 Cd1 O18 93.47(14) 2_556 2_556
N1 Cd1 O18 86.53(14) . 2_556
O17 Cd1 O18 91.01(16) 2_556 .
O17 Cd1 O18 88.99(16) . .
N1 Cd1 O18 86.53(14) 2_556 .
N1 Cd1 O18 93.47(14) . .
O18 Cd1 O18 180.0 2_556 .
C2 N1 C6 116.0(4) . .
C2 N1 Cd1 123.0(3) . .
C6 N1 Cd1 118.5(3) . .
N1 C2 C3 124.3(5) . .
N1 C2 H2 117.9 . .
C3 C2 H2 117.9 . .
C4 C3 C2 118.7(5) . .
C4 C3 H3 120.6 . .
C2 C3 H3 120.6 . .
C3 C4 N7 125.5(4) . .
C3 C4 C5 117.4(4) . .
N7 C4 C5 117.1(4) . .
C6 C5 C4 119.6(5) . .
C6 C5 H5 120.2 . .
C4 C5 H5 120.2 . .
N1 C6 C5 124.0(5) . .
N1 C6 H6 118.0 . .
C5 C6 H6 118.0 . .
C4 N7 C8 125.9(4) . .
C4 N7 H7 117.1 . .
C8 N7 H7 117.1 . .
O9 C8 N10 124.8(5) . .
O9 C8 N7 123.9(5) . .
N10 C8 N7 111.3(4) . .
C8 N10 C11 127.0(4) . .
C8 N10 H10 116.5 . .
C11 N10 H10 116.5 . .
C16 C11 N10 118.3(5) . .
C16 C11 C12 116.8(5) . .
N10 C11 C12 124.9(4) . .
C13 C12 C11 118.8(5) . .
C13 C12 H12 120.6 . .
C11 C12 H12 120.6 . .
N14 C13 C12 124.2(5) . .
N14 C13 H13 117.9 . .
C12 C13 H13 117.9 . .
C13 N14 C15 116.7(4) . .
N14 C15 C16 124.0(5) . .
N14 C15 H15 118.0 . .
C16 C15 H15 118.0 . .
C15 C16 C11 119.5(5) . .
C15 C16 H16 120.2 . .
C11 C16 H16 120.2 . .
Cd1 O17 H17B 109.5 . .
Cd1 O17 H17A 118(4) . .
H17B O17 H17A 115.0 . .
N19 O18 Cd1 154.8(3) . .
O20 N19 O18 122.5(4) . .
O20 N19 O21 119.6(4) . .
O18 N19 O21 117.9(4) . .

loop_
_geom_bond_atom_site_label_1
_geom_bond_atom_site_label_2
_geom_bond_distance
_geom_bond_site_symmetry_2
Cd1 O17 2.254(4) 2_556
Cd1 O17 2.254(4) .
Cd1 N1 2.282(4) 2_556
Cd1 N1 2.282(4) .
Cd1 O18 2.486(4) 2_556
Cd1 O18 2.486(4) .
N1 C2 1.336(6) .
N1 C6 1.338(7) .
C2 C3 1.388(7) .
C2 H2 0.9300 .
C3 C4 1.380(7) .
C3 H3 0.9300 .
C4 N7 1.386(6) .
C4 C5 1.394(7) .
C5 C6 1.368(7) .
C5 H5 0.9300 .
C6 H6 0.9300 .
N7 C8 1.386(6) .
N7 H7 0.8600 .
C8 O9 1.198(6) .
C8 N10 1.371(6) .
N10 C11 1.395(6) .
N10 H10 0.8600 .
C11 C16 1.389(7) .
C11 C12 1.397(7) .
C12 C13 1.380(7) .
C12 H12 0.9300 .
C13 N14 1.323(7) .
C13 H13 0.9300 .
N14 C15 1.328(7) .
C15 C16 1.372(8) .
C15 H15 0.9300 .
C16 H16 0.9300 .
O17 H17B 0.8200 .
O17 H17A 0.78(3) .
O18 N19 1.245(6) .
N19 O20 1.222(6) .
N19 O21 1.259(5) .

loop_
_geom_hbond_atom_site_label_D
_geom_hbond_atom_site_label_H
_geom_hbond_atom_site_label_A
_geom_hbond_distance_DH
_geom_hbond_distance_HA
_geom_hbond_distance_DA
_geom_hbond_angle_DHA
_geom_hbond_site_symmetry_A
O17 H17B N14 0.82 1.89 2.712(5) 176.0 1_446
O17 H17A O21 0.78(3) 2.05(4) 2.827(6) 174(5) 1_655
N10 H10 O21 0.86 2.06 2.905(6) 166.5 2
N7 H7 O20 0.86 2.10 2.949(6) 171.4 2
